data_7244515
loop_
_publ_author_name
'Fedyanin, Ivan V.'

_publ_section_title
;
 Control of supramolecular chirality in co-crystals of achiral molecules
 via stacking interactions and hydrogen bonding
;
_journal_name_full CrystEngComm
_journal_paper_doi 10.1039/D2CE00081D
_journal_year 2022
_chemical_formula_moiety 'C5 H3 N3 O5, 1.5(C10 H8)'
_chemical_formula_sum 'C20 H15 N3 O5'
_chemical_formula_weight 377.35
_space_group_crystal_system monoclinic
_space_group_IT_number 14
_space_group_name_Hall '-P 2ybc'
_space_group_name_H-M_alt 'P 1 21/c 1'
_atom_sites_solution_hydrogens mixed
_atom_sites_solution_primary dual
_audit_creation_method 'Modified SHELXL output'
_audit_update_record
;
2021-11-23 deposited with the CCDC.	2022-02-24 downloaded from the CCDC.
;
_cell_angle_alpha 90
_cell_angle_beta 91.7020(10)
_cell_angle_gamma 90
_cell_formula_units_Z 4
_cell_length_a 6.9648(2)
_cell_length_b 8.0641(2)
_cell_length_c 30.4792(7)
_cell_measurement_reflns_used 4645
_cell_measurement_temperature 120(2)
_cell_measurement_theta_max 72.50
_cell_measurement_theta_min 5.81
_cell_volume 1711.10(8)
_computing_cell_refinement 'Bruker SAINT'
_computing_data_collection 'Bruker APEX2'
_computing_data_reduction 'Bruker SAINT'
_computing_molecular_graphics 'SHELXTL (Sheldrick, 2008)'
_computing_publication_material 'SHELXTL (Sheldrick, 2008)'
_computing_structure_refinement 'SHELXL (Sheldrick, 2015b)'
_computing_structure_solution 'SHELXT (Sheldrick, 2015a)'
_diffrn_ambient_temperature 120(2)
_diffrn_detector_type 'Bruker APEX II CCD area detector'
_diffrn_measured_fraction_theta_full 0.996
_diffrn_measured_fraction_theta_max 0.992
_diffrn_measurement_device_type 'Bruker APEX DUO diffractometer'
_diffrn_measurement_method '\o and \f scans'
_diffrn_radiation_type CuK\a
_diffrn_radiation_wavelength 1.54178
_diffrn_reflns_av_R_equivalents 0.0389
_diffrn_reflns_av_unetI/netI 0.0444
_diffrn_reflns_Laue_measured_fraction_full 0.996
_diffrn_reflns_Laue_measured_fraction_max 0.992
_diffrn_reflns_limit_h_max 8
_diffrn_reflns_limit_h_min -8
_diffrn_reflns_limit_k_max 9
_diffrn_reflns_limit_k_min -9
_diffrn_reflns_limit_l_max 37
_diffrn_reflns_limit_l_min -37
_diffrn_reflns_number 42289
_diffrn_reflns_point_group_measured_fraction_full 0.996
_diffrn_reflns_point_group_measured_fraction_max 0.992
_diffrn_reflns_theta_full 72.000
_diffrn_reflns_theta_max 72.764
_diffrn_reflns_theta_min 2.901
_exptl_absorpt_coefficient_mu 0.899
_exptl_absorpt_correction_T_max 0.864
_exptl_absorpt_correction_T_min 0.708
_exptl_absorpt_correction_type multi-scan
_exptl_absorpt_process_details TWINABS
_exptl_crystal_colour yellow
_exptl_crystal_density_diffrn 1.465
_exptl_crystal_description plate
_exptl_crystal_F_000 784
_exptl_crystal_size_max 0.370
_exptl_crystal_size_mid 0.340
_exptl_crystal_size_min 0.080
_refine_diff_density_max 0.198
_refine_diff_density_min -0.257
_refine_diff_density_rms 0.057
_refine_ls_extinction_method none
_refine_ls_goodness_of_fit_ref 1.049
_refine_ls_hydrogen_treatment mixed
_refine_ls_matrix_type full
_refine_ls_number_parameters 258
_refine_ls_number_reflns 42289
_refine_ls_number_restraints 0
_refine_ls_restrained_S_all 1.049
_refine_ls_R_factor_all 0.0407
_refine_ls_R_factor_gt 0.0383
_refine_ls_shift/su_max 0.000
_refine_ls_shift/su_mean 0.000
_refine_ls_structure_factor_coef Fsqd
_refine_ls_weighting_details 'w=1/[\s^2^(Fo^2^)+(0.0350P)^2^+0.8800P] where P=(Fo^2^+2Fc^2^)/3'
_refine_ls_weighting_scheme calc
_refine_ls_wR_factor_gt 0.1088
_refine_ls_wR_factor_ref 0.1103
_reflns_Friedel_coverage 0.000
_reflns_number_gt 39193
_reflns_number_total 42289
_reflns_threshold_expression 'I > 2\s(I)'
_cod_data_source_file d2ce00081d2.cif
_cod_data_source_block 35dnp2o-nft-s2
_cod_original_sg_symbol_H-M 'P 21/c'
_cod_database_code 7244515
_publ_contact_name 'Fedyanin, Ivan V.'
_publ_contact_email octy@xrlab.ineos.ac.ru
_shelx_shelxl_version_number 2018/3
_shelx_space_group_comment
;
The symmetry employed for this shelxl refinement is uniquely defined
by the following loop, which should always be used as a source of
symmetry information in preference to the above space-group names.
They are only intended as comments.
;
_shelx_estimated_absorpt_t_min 0.732
_shelx_estimated_absorpt_t_max 0.932

loop_
_space_group_symop_operation_xyz
'x, y, z'
'-x, y+1/2, -z+1/2'
'-x, -y, -z'
'x, -y-1/2, z-1/2'

loop_
_atom_site_label
_atom_site_type_symbol
_atom_site_fract_x
_atom_site_fract_y
_atom_site_fract_z
_atom_site_U_iso_or_equiv
_atom_site_adp_type
_atom_site_occupancy
_atom_site_site_symmetry_order
_atom_site_calc_flag
_atom_site_refinement_flags_posn
_atom_site_refinement_flags_adp
_atom_site_refinement_flags_occupancy
_atom_site_disorder_assembly
_atom_site_disorder_group
O2 O 0.60454(19) 0.74813(17) 0.24887(3) 0.0252(3) Uani 1 1 d . . . . .
O3 O 0.6714(2) 1.02159(17) 0.20072(4) 0.0294(3) Uani 1 1 d . . . . .
O4 O 0.7484(2) 0.98405(17) 0.13336(4) 0.0287(3) Uani 1 1 d . . . . .
O5 O 0.5715(2) 0.48346(19) 0.05800(4) 0.0364(4) Uani 1 1 d . . . . .
O6 O 0.4990(2) 0.26520(17) 0.09518(4) 0.0312(3) Uani 1 1 d . . . . .
N1 N 0.5288(2) 0.52100(19) 0.20855(5) 0.0186(3) Uani 1 1 d . . . . .
H1 H 0.496(3) 0.472(3) 0.2322(7) 0.025(5) Uiso 1 1 d . . . . .
N3 N 0.6873(2) 0.9338(2) 0.16801(4) 0.0198(3) Uani 1 1 d . . . . .
N5 N 0.5409(2) 0.4128(2) 0.09253(4) 0.0226(4) Uani 1 1 d . . . . .
C2 C 0.5889(2) 0.6858(2) 0.21232(5) 0.0182(4) Uani 1 1 d . . . . .
C3 C 0.6275(2) 0.7600(2) 0.17015(5) 0.0178(4) Uani 1 1 d . . . . .
C4 C 0.6129(2) 0.6746(2) 0.13177(5) 0.0180(4) Uani 1 1 d . . . . .
H4 H 0.641157 0.726742 0.104776 0.022 Uiso 1 1 calc R U . . .
C5 C 0.5553(2) 0.5081(2) 0.13271(5) 0.0183(4) Uani 1 1 d . . . . .
C6 C 0.5139(2) 0.4338(2) 0.17142(5) 0.0186(4) Uani 1 1 d . . . . .
H6 H 0.474806 0.320967 0.171976 0.022 Uiso 1 1 calc R U . . .
C1N C 0.1587(3) 0.8404(3) 0.19419(6) 0.0275(4) Uani 1 1 d . . . . .
H1N H 0.157405 0.851247 0.225216 0.033 Uiso 1 1 calc R U . . .
C2N C 0.2098(3) 0.9731(3) 0.16929(7) 0.0337(5) Uani 1 1 d . . . . .
H2N H 0.243492 1.075040 0.183098 0.040 Uiso 1 1 calc R U . . .
C3N C 0.2130(3) 0.9597(3) 0.12341(7) 0.0337(5) Uani 1 1 d . . . . .
H3N H 0.248802 1.052547 0.106303 0.040 Uiso 1 1 calc R U . . .
C4N C 0.1649(3) 0.8138(3) 0.10332(6) 0.0268(4) Uani 1 1 d . . . . .
H4N H 0.167766 0.806035 0.072242 0.032 Uiso 1 1 calc R U . . .
C5N C 0.1108(2) 0.6738(2) 0.12804(5) 0.0197(4) Uani 1 1 d . . . . .
C6N C 0.0608(3) 0.5203(3) 0.10822(6) 0.0240(4) Uani 1 1 d . . . . .
H6N H 0.062144 0.510085 0.077175 0.029 Uiso 1 1 calc R U . . .
C7N C 0.0107(3) 0.3867(3) 0.13291(6) 0.0276(4) Uani 1 1 d . . . . .
H7N H -0.021702 0.284597 0.119017 0.033 Uiso 1 1 calc R U . . .
C8N C 0.0071(3) 0.4001(3) 0.17886(6) 0.0290(5) Uani 1 1 d . . . . .
H8N H -0.028028 0.306918 0.195916 0.035 Uiso 1 1 calc R U . . .
C9N C 0.0539(3) 0.5466(3) 0.19917(6) 0.0256(4) Uani 1 1 d . . . . .
H9N H 0.050234 0.554070 0.230236 0.031 Uiso 1 1 calc R U . . .
C10N C 0.1075(2) 0.6871(2) 0.17459(5) 0.0204(4) Uani 1 1 d . . . . .
C1M C 0.7527(3) 0.9897(3) 0.02193(5) 0.0270(4) Uani 1 1 d . . . . .
H1M H 0.662381 1.060516 0.035278 0.032 Uiso 1 1 calc R U . . .
C2M C 0.7071(3) 0.8275(3) 0.01446(6) 0.0294(5) Uani 1 1 d . . . . .
H2M H 0.584914 0.786762 0.022356 0.035 Uiso 1 1 calc R U . . .
C3M C 0.8397(3) 0.7199(3) -0.00490(5) 0.0296(5) Uani 1 1 d . . . . .
H3M H 0.807023 0.606799 -0.009688 0.035 Uiso 1 1 calc R U . . .
C4M C 1.0155(3) 0.7777(3) -0.01681(5) 0.0265(4) Uani 1 1 d . . . . .
H4M H 1.104074 0.704131 -0.029758 0.032 Uiso 1 1 calc R U . . .
C5M C 1.0668(3) 0.9460(2) -0.01005(5) 0.0225(4) Uani 1 1 d . . . . .

loop_
_atom_site_aniso_label
_atom_site_aniso_U_11
_atom_site_aniso_U_22
_atom_site_aniso_U_33
_atom_site_aniso_U_23
_atom_site_aniso_U_13
_atom_site_aniso_U_12
O2 0.0347(8) 0.0227(8) 0.0181(6) -0.0023(5) 0.0001(5) 0.0016(6)
O3 0.0393(8) 0.0216(8) 0.0276(6) -0.0073(5) 0.0041(6) -0.0067(6)
O4 0.0373(8) 0.0243(8) 0.0248(6) 0.0038(5) 0.0046(6) -0.0063(6)
O5 0.0575(10) 0.0327(9) 0.0193(6) -0.0020(5) 0.0052(6) -0.0125(8)
O6 0.0422(8) 0.0195(8) 0.0318(7) -0.0061(5) 0.0020(6) -0.0043(7)
N1 0.0190(7) 0.0192(8) 0.0179(7) 0.0024(6) 0.0020(6) 0.0011(6)
N3 0.0183(8) 0.0194(9) 0.0215(7) 0.0001(6) -0.0016(6) -0.0005(7)
N5 0.0229(8) 0.0222(10) 0.0228(7) -0.0029(6) 0.0009(6) 0.0000(7)
C2 0.0152(8) 0.0176(10) 0.0217(8) -0.0007(6) 0.0000(6) 0.0037(7)
C3 0.0139(8) 0.0179(10) 0.0216(8) 0.0002(6) -0.0011(6) 0.0013(7)
C4 0.0138(8) 0.0204(10) 0.0199(8) 0.0017(6) 0.0008(6) 0.0019(7)
C5 0.0143(8) 0.0207(11) 0.0200(8) -0.0019(6) 0.0001(6) 0.0019(7)
C6 0.0150(8) 0.0158(10) 0.0250(8) -0.0005(7) 0.0003(7) 0.0027(7)
C1N 0.0189(9) 0.0327(12) 0.0307(9) -0.0107(8) -0.0038(7) 0.0067(8)
C2N 0.0209(10) 0.0214(12) 0.0584(13) -0.0108(9) -0.0075(9) 0.0040(9)
C3N 0.0216(10) 0.0235(12) 0.0558(12) 0.0122(9) -0.0018(9) 0.0006(9)
C4N 0.0214(10) 0.0310(12) 0.0278(9) 0.0077(8) -0.0010(7) 0.0012(9)
C5N 0.0135(8) 0.0228(10) 0.0226(8) 0.0002(7) -0.0013(6) 0.0034(7)
C6N 0.0197(9) 0.0278(11) 0.0245(9) -0.0053(7) -0.0014(7) 0.0021(8)
C7N 0.0187(9) 0.0197(11) 0.0444(11) -0.0053(8) -0.0015(8) 0.0010(8)
C8N 0.0192(9) 0.0254(12) 0.0425(11) 0.0126(8) 0.0032(8) 0.0019(8)
C9N 0.0178(9) 0.0364(12) 0.0225(8) 0.0057(7) 0.0018(7) 0.0042(9)
C10N 0.0129(8) 0.0251(11) 0.0231(8) -0.0007(7) -0.0011(7) 0.0050(8)
C1M 0.0310(11) 0.0310(12) 0.0189(8) 0.0006(7) 0.0008(7) 0.0047(9)
C2M 0.0314(11) 0.0343(13) 0.0225(9) 0.0038(7) -0.0004(8) -0.0032(9)
C3M 0.0424(12) 0.0236(11) 0.0225(9) -0.0008(7) -0.0025(8) -0.0035(9)
C4M 0.0361(11) 0.0243(11) 0.0190(8) -0.0020(7) -0.0003(7) 0.0048(9)
C5M 0.0297(10) 0.0238(11) 0.0136(8) 0.0011(6) -0.0027(7) 0.0031(8)

loop_
_atom_type_symbol
_atom_type_description
_atom_type_scat_dispersion_real
_atom_type_scat_dispersion_imag
_atom_type_scat_source
C C 0.0181 0.0091 'International Tables Vol C Tables 4.2.6.8 and 6.1.1.4'
H H 0.0000 0.0000 'International Tables Vol C Tables 4.2.6.8 and 6.1.1.4'
N N 0.0311 0.0180 'International Tables Vol C Tables 4.2.6.8 and 6.1.1.4'
O O 0.0492 0.0322 'International Tables Vol C Tables 4.2.6.8 and 6.1.1.4'

loop_
_geom_angle_atom_site_label_1
_geom_angle_atom_site_label_2
_geom_angle_atom_site_label_3
_geom_angle
_geom_angle_site_symmetry_1
_geom_angle_site_symmetry_3
_geom_angle_publ_flag
C6 N1 C2 125.94(15) . . ?
C6 N1 H1 116.8(15) . . ?
C2 N1 H1 117.3(14) . . ?
O4 N3 O3 123.54(16) . . ?
O4 N3 C3 117.63(14) . . ?
O3 N3 C3 118.82(13) . . ?
O5 N5 O6 123.80(14) . . ?
O5 N5 C5 118.18(16) . . ?
O6 N5 C5 118.02(14) . . ?
O2 C2 N1 118.92(15) . . ?
O2 C2 C3 128.58(17) . . ?
N1 C2 C3 112.49(14) . . ?
C4 C3 C2 122.86(17) . . ?
C4 C3 N3 117.47(15) . . ?
C2 C3 N3 119.67(14) . . ?
C3 C4 C5 118.84(15) . . ?
C3 C4 H4 120.6 . . ?
C5 C4 H4 120.6 . . ?
C6 C5 C4 120.49(15) . . ?
C6 C5 N5 119.23(17) . . ?
C4 C5 N5 120.28(14) . . ?
N1 C6 C5 119.32(17) . . ?
N1 C6 H6 120.3 . . ?
C5 C6 H6 120.3 . . ?
C2N C1N C10N 121.12(17) . . ?
C2N C1N H1N 119.4 . . ?
C10N C1N H1N 119.4 . . ?
C1N C2N C3N 120.4(2) . . ?
C1N C2N H2N 119.8 . . ?
C3N C2N H2N 119.8 . . ?
C4N C3N C2N 120.19(19) . . ?
C4N C3N H3N 119.9 . . ?
C2N C3N H3N 119.9 . . ?
C3N C4N C5N 121.01(17) . . ?
C3N C4N H4N 119.5 . . ?
C5N C4N H4N 119.5 . . ?
C4N C5N C6N 122.44(16) . . ?
C4N C5N C10N 118.87(17) . . ?
C6N C5N C10N 118.69(17) . . ?
C7N C6N C5N 121.20(16) . . ?
C7N C6N H6N 119.4 . . ?
C5N C6N H6N 119.4 . . ?
C6N C7N C8N 120.06(19) . . ?
C6N C7N H7N 120.0 . . ?
C8N C7N H7N 120.0 . . ?
C9N C8N C7N 120.39(18) . . ?
C9N C8N H8N 119.8 . . ?
C7N C8N H8N 119.8 . . ?
C8N C9N C10N 120.99(16) . . ?
C8N C9N H9N 119.5 . . ?
C10N C9N H9N 119.5 . . ?
C1N C10N C9N 122.93(16) . . ?
C1N C10N C5N 118.41(17) . . ?
C9N C10N C5N 118.66(17) . . ?
C2M C1M C5M 120.84(19) . 3_775 ?
C2M C1M H1M 119.6 . . ?
C5M C1M H1M 119.6 3_775 . ?
C1M C2M C3M 120.55(19) . . ?
C1M C2M H2M 119.7 . . ?
C3M C2M H2M 119.7 . . ?
C4M C3M C2M 120.2(2) . . ?
C4M C3M H3M 119.9 . . ?
C2M C3M H3M 119.9 . . ?
C3M C4M C5M 120.75(19) . . ?
C3M C4M H4M 119.6 . . ?
C5M C4M H4M 119.6 . . ?
C1M C5M C4M 122.36(18) 3_775 . ?
C1M C5M C5M 118.8(2) 3_775 3_775 ?
C4M C5M C5M 118.9(2) . 3_775 ?

loop_
_geom_bond_atom_site_label_1
_geom_bond_atom_site_label_2
_geom_bond_distance
_geom_bond_site_symmetry_2
_geom_bond_publ_flag
O2 C2 1.224(2) . ?
O3 N3 1.230(2) . ?
O4 N3 1.2193(19) . ?
O5 N5 1.221(2) . ?
O6 N5 1.229(2) . ?
N1 C6 1.334(2) . ?
N1 C2 1.397(2) . ?
N1 H1 0.86(2) . ?
N3 C3 1.464(2) . ?
N5 C5 1.447(2) . ?
C2 C3 1.450(2) . ?
C3 C4 1.359(2) . ?
C4 C5 1.401(3) . ?
C4 H4 0.9500 . ?
C5 C6 1.362(2) . ?
C6 H6 0.9500 . ?
C1N C2N 1.365(3) . ?
C1N C10N 1.414(3) . ?
C1N H1N 0.9500 . ?
C2N C3N 1.403(3) . ?
C2N H2N 0.9500 . ?
C3N C4N 1.364(3) . ?
C3N H3N 0.9500 . ?
C4N C5N 1.415(3) . ?
C4N H4N 0.9500 . ?
C5N C6N 1.416(3) . ?
C5N C10N 1.424(2) . ?
C6N C7N 1.365(3) . ?
C6N H6N 0.9500 . ?
C7N C8N 1.406(3) . ?
C7N H7N 0.9500 . ?
C8N C9N 1.369(3) . ?
C8N H8N 0.9500 . ?
C9N C10N 1.415(3) . ?
C9N H9N 0.9500 . ?
C1M C2M 1.364(3) . ?
C1M C5M 1.417(3) 3_775 ?
C1M H1M 0.9500 . ?
C2M C3M 1.410(3) . ?
C2M H2M 0.9500 . ?
C3M C4M 1.369(3) . ?
C3M H3M 0.9500 . ?
C4M C5M 1.417(3) . ?
C4M H4M 0.9500 . ?
C5M C5M 1.426(4) 3_775 ?

loop_
_geom_hbond_atom_site_label_D
_geom_hbond_atom_site_label_H
_geom_hbond_atom_site_label_A
_geom_hbond_distance_DH
_geom_hbond_distance_HA
_geom_hbond_distance_DA
_geom_hbond_angle_DHA
_geom_hbond_site_symmetry_A
_geom_hbond_publ_flag
N1 H1 O2 0.86(2) 2.02(2) 2.731(2) 139.0(19) 2_645 yes
N1 H1 O3 0.86(2) 2.42(2) 3.1340(19) 141.0(19) 2_645 yes

loop_
_geom_torsion_atom_site_label_1
_geom_torsion_atom_site_label_2
_geom_torsion_atom_site_label_3
_geom_torsion_atom_site_label_4
_geom_torsion
_geom_torsion_site_symmetry_1
_geom_torsion_site_symmetry_2
_geom_torsion_site_symmetry_3
_geom_torsion_site_symmetry_4
_geom_torsion_publ_flag
C6 N1 C2 O2 -176.54(17) . . . . ?
C6 N1 C2 C3 2.7(2) . . . . ?
O2 C2 C3 C4 176.84(18) . . . . ?
N1 C2 C3 C4 -2.3(2) . . . . ?
O2 C2 C3 N3 -2.4(3) . . . . ?
N1 C2 C3 N3 178.46(14) . . . . ?
O4 N3 C3 C4 -11.0(2) . . . . ?
O3 N3 C3 C4 168.07(16) . . . . ?
O4 N3 C3 C2 168.31(15) . . . . ?
O3 N3 C3 C2 -12.6(2) . . . . ?
C2 C3 C4 C5 0.9(3) . . . . ?
N3 C3 C4 C5 -179.76(15) . . . . ?
C3 C4 C5 C6 0.3(3) . . . . ?
C3 C4 C5 N5 -179.09(16) . . . . ?
O5 N5 C5 C6 177.28(17) . . . . ?
O6 N5 C5 C6 -2.9(2) . . . . ?
O5 N5 C5 C4 -3.3(2) . . . . ?
O6 N5 C5 C4 176.48(16) . . . . ?
C2 N1 C6 C5 -1.6(3) . . . . ?
C4 C5 C6 N1 0.0(3) . . . . ?
N5 C5 C6 N1 179.38(16) . . . . ?
C10N C1N C2N C3N -0.1(3) . . . . ?
C1N C2N C3N C4N 0.0(3) . . . . ?
C2N C3N C4N C5N 0.1(3) . . . . ?
C3N C4N C5N C6N -179.74(18) . . . . ?
C3N C4N C5N C10N -0.1(3) . . . . ?
C4N C5N C6N C7N 179.44(18) . . . . ?
C10N C5N C6N C7N -0.2(3) . . . . ?
C5N C6N C7N C8N 0.3(3) . . . . ?
C6N C7N C8N C9N -0.1(3) . . . . ?
C7N C8N C9N C10N -0.3(3) . . . . ?
C2N C1N C10N C9N 179.92(18) . . . . ?
C2N C1N C10N C5N 0.1(3) . . . . ?
C8N C9N C10N C1N -179.39(17) . . . . ?
C8N C9N C10N C5N 0.4(3) . . . . ?
C4N C5N C10N C1N 0.0(3) . . . . ?
C6N C5N C10N C1N 179.64(16) . . . . ?
C4N C5N C10N C9N -179.83(17) . . . . ?
C6N C5N C10N C9N -0.2(3) . . . . ?
C5M C1M C2M C3M 0.7(3) 3_775 . . . ?
C1M C2M C3M C4M -0.6(3) . . . . ?
C2M C3M C4M C5M -0.2(3) . . . . ?
C3M C4M C5M C1M 179.99(16) . . . 3_775 ?
C3M C4M C5M C5M 0.9(3) . . . 3_775 ?
